data_2013330
loop_
_publ_author_name
'Anwar Usman'
'Hoong-Kun Fun'
'Yun Li'
'Jian-Hua Xu'

_publ_section_title
;
 9,10-Diphenyl-9,10-epidioxyanthracene and
 9,10-dihydro-10,10-dimethoxy-9-phenylanthracen-9-ol
;
_journal_issue 6
_journal_name_full 'Acta Crystallographica Section C'
_journal_page_first o308
_journal_page_last o310
_journal_paper_doi 10.1107/S0108270103007625
_journal_volume 59
_journal_year 2003
_chemical_formula_iupac 'C26 H18 O2'
_chemical_formula_moiety 'C26 H18 O2'
_chemical_formula_sum 'C26 H18 O2'
_chemical_formula_weight 362.40
_chemical_melting_point 517(2)
_chemical_name_systematic
;
9,10-Diphenylanthracene endoperoxide (I)
;
_space_group_IT_number 14
_symmetry_cell_setting monoclinic
_symmetry_space_group_name_Hall '-P 2ybc'
_symmetry_space_group_name_H-M 'P 1 21/c 1'
_atom_sites_solution_hydrogens geom
_atom_sites_solution_primary direct
_atom_sites_solution_secondary difmap
_audit_creation_method SHELXL-97
_cell_angle_alpha 90.00
_cell_angle_beta 95.0160(10)
_cell_angle_gamma 90.00
_cell_formula_units_Z 8
_cell_length_a 19.8390(12)
_cell_length_b 10.4950(6)
_cell_length_c 18.0130(10)
_cell_measurement_reflns_used 3581
_cell_measurement_temperature 293(2)
_cell_measurement_theta_max 28.34
_cell_measurement_theta_min 2.25
_cell_volume 3736.1(4)
_computing_cell_refinement 'SAINT (Siemens, 1996)'
_computing_data_collection 'SMART (Siemens, 1996)'
_computing_data_reduction 'SAINT and SADABS (Sheldrick, 1996)'
_computing_molecular_graphics SHELXTL
_computing_publication_material
;
SHELXTL, PARST (Nardelli, 1995) and PLATON (Spek, 2003)
;
_computing_structure_refinement SHELXTL
_computing_structure_solution 'SHELXTL (Sheldrick, 1997)'
_diffrn_ambient_temperature 293(2)
_diffrn_detector_area_resol_mean 8.33
_diffrn_measured_fraction_theta_full 0.998
_diffrn_measured_fraction_theta_max 0.998
_diffrn_measurement_device_type
;
Siemens SMART CCD area detector diffractometer
;
_diffrn_measurement_method '\w scans'
_diffrn_radiation_monochromator graphite
_diffrn_radiation_source 'fine-focus sealed tube'
_diffrn_radiation_type MoK\a
_diffrn_radiation_wavelength 0.71073
_diffrn_reflns_av_R_equivalents 0.0685
_diffrn_reflns_av_sigmaI/netI 0.0919
_diffrn_reflns_limit_h_max 23
_diffrn_reflns_limit_h_min -20
_diffrn_reflns_limit_k_max 12
_diffrn_reflns_limit_k_min -12
_diffrn_reflns_limit_l_max 21
_diffrn_reflns_limit_l_min -18
_diffrn_reflns_number 18226
_diffrn_reflns_theta_full 25.00
_diffrn_reflns_theta_max 25.00
_diffrn_reflns_theta_min 2.25
_diffrn_standards_decay_% negligible
_diffrn_standards_interval_count none
_diffrn_standards_number 0
_exptl_absorpt_coefficient_mu 0.080
_exptl_absorpt_correction_type none
_exptl_crystal_colour colorless
_exptl_crystal_density_diffrn 1.289
_exptl_crystal_density_method 'not measured'
_exptl_crystal_description cylindrical
_exptl_crystal_F_000 1520
_exptl_crystal_size_max 0.46
_exptl_crystal_size_mid 0.20
_exptl_crystal_size_min 0.16
_refine_diff_density_max 0.282
_refine_diff_density_min -0.353
_refine_ls_extinction_method none
_refine_ls_goodness_of_fit_ref 1.058
_refine_ls_hydrogen_treatment constr
_refine_ls_matrix_type full
_refine_ls_number_parameters 505
_refine_ls_number_reflns 6575
_refine_ls_number_restraints 0
_refine_ls_restrained_S_all 1.058
_refine_ls_R_factor_all 0.1519
_refine_ls_R_factor_gt 0.0910
_refine_ls_shift/su_max 0.000
_refine_ls_shift/su_mean 0.000
_refine_ls_structure_factor_coef Fsqd
_refine_ls_weighting_details 'calc w = 1/[\s^2^(Fo^2^)+(0.0783P)^2^+6.3806P] where P = (Fo^2^+2Fc^2^)/3'
_refine_ls_weighting_scheme calc
_refine_ls_wR_factor_gt 0.1912
_refine_ls_wR_factor_ref 0.2183
_reflns_number_gt 3917
_reflns_number_total 6575
_reflns_threshold_expression 'I > 2\s(I)'
_cod_data_source_file na1608.cif
_cod_data_source_block I
_cod_depositor_comments
;
The following automatic conversions were performed:
'_symmetry_cell_setting' value 'Monoclinic' changed to 'monoclinic'
according to '/home/saulius/struct/CIF-dictionaries/cif_core.dic'
dictionary named 'cif_core.dic' version 2.4.1 from 2010-06-29.

Automatic conversion script
Id: cif_fix_enum 1527 2010-12-29 10:47:43Z saulius 

The following automatic conversions were performed:

'_chemical_melting_point' value '517(2)K' was changed to '517(2)' -
the value should be numeric and without a unit designator.

Automatic conversion script
Id: cif_fix_values 1646 2011-03-28 12:23:43Z adriana 

The following automatic conversions were performed:

'_chemical_melting_point' value '517(2)K' was changed to '517(2)' -
the value should be numeric and without a unit
designator.

'_symmetry_cell_setting' value 'Monoclinic' changed to
'monoclinic' according to
/home/saulius/struct/CIF-dictionaries/cif_core.dic dictionary named
'cif_core.dic' version 2.4.1 from 2010-06-29.

Automatic conversion script
Id: cif_fix_values 1715 2011-07-08 13:25:40Z adriana 
;
_cod_original_sg_symbol_H-M 'P 21/c'
_cod_database_code 2013330
_cod_database_fobs_code 2013330

loop_
_symmetry_equiv_pos_as_xyz
'x, y, z'
'-x, y+1/2, -z+1/2'
'-x, -y, -z'
'x, -y-1/2, z-1/2'

loop_
_atom_site_label
_atom_site_fract_x
_atom_site_fract_y
_atom_site_fract_z
_atom_site_U_iso_or_equiv
_atom_site_adp_type
_atom_site_calc_flag
_atom_site_refinement_flags
_atom_site_occupancy
_atom_site_disorder_assembly
_atom_site_disorder_group
_atom_site_type_symbol
O1A 0.13283(14) 0.3287(3) 0.26578(16) 0.0288(7) Uani d . 1 . . O
O2A 0.07838(15) 0.2658(3) 0.21721(17) 0.0355(8) Uani d . 1 . . O
C1A 0.1383(2) 0.1474(4) 0.3441(2) 0.0241(10) Uani d . 1 . . C
C2A 0.1411(2) 0.1314(4) 0.4200(2) 0.0306(11) Uani d . 1 . . C
H2A 0.1746 0.1720 0.4506 0.037 Uiso calc R 1 . . H
C3A 0.0941(2) 0.0554(5) 0.4510(3) 0.0376(12) Uani d . 1 . . C
H3A 0.0964 0.0437 0.5024 0.045 Uiso calc R 1 . . H
C4A 0.0443(2) -0.0026(5) 0.4059(3) 0.0406(13) Uani d . 1 . . C
H4A 0.0128 -0.0540 0.4270 0.049 Uiso calc R 1 . . H
C5A 0.0397(2) 0.0137(4) 0.3292(3) 0.0340(11) Uani d . 1 . . C
H5A 0.0050 -0.0247 0.2991 0.041 Uiso calc R 1 . . H
C6A 0.0875(2) 0.0880(4) 0.2981(2) 0.0235(10) Uani d . 1 . . C
C7A 0.0880(2) 0.1262(4) 0.2169(2) 0.0295(11) Uani d . 1 . . C
C8A 0.1574(2) 0.1070(4) 0.1899(2) 0.0273(10) Uani d . 1 . . C
C9A 0.1708(3) 0.0539(5) 0.1228(3) 0.0398(13) Uani d . 1 . . C
H9A 0.1363 0.0174 0.0915 0.048 Uiso calc R 1 . . H
C10A 0.2370(3) 0.0561(5) 0.1029(3) 0.0532(15) Uani d . 1 . . C
H10A 0.2470 0.0190 0.0583 0.064 Uiso calc R 1 . . H
C11A 0.2875(3) 0.1119(5) 0.1480(3) 0.0538(16) Uani d . 1 . . C
H11A 0.3314 0.1136 0.1336 0.065 Uiso calc R 1 . . H
C12A 0.2736(2) 0.1662(5) 0.2153(3) 0.0411(13) Uani d . 1 . . C
H12A 0.3080 0.2035 0.2464 0.049 Uiso calc R 1 . . H
C13A 0.2079(2) 0.1640(4) 0.2356(2) 0.0262(10) Uani d . 1 . . C
C14A 0.1811(2) 0.2348(4) 0.3006(2) 0.0265(10) Uani d . 1 . . C
C15A 0.2338(2) 0.3128(4) 0.3472(2) 0.0294(11) Uani d . 1 . . C
C16A 0.2353(2) 0.4432(4) 0.3464(3) 0.0376(12) Uani d . 1 . . C
H16A 0.2027 0.4881 0.3168 0.045 Uiso calc R 1 . . H
C17A 0.2849(3) 0.5082(5) 0.3894(3) 0.0454(14) Uani d . 1 . . C
H17A 0.2853 0.5968 0.3888 0.054 Uiso calc R 1 . . H
C18A 0.3339(3) 0.4433(5) 0.4331(3) 0.0463(14) Uani d . 1 . . C
H18A 0.3667 0.4876 0.4628 0.056 Uiso calc R 1 . . H
C19A 0.3338(3) 0.3129(5) 0.4324(3) 0.0484(14) Uani d . 1 . . C
H19A 0.3673 0.2684 0.4610 0.058 Uiso calc R 1 . . H
C20A 0.2842(2) 0.2468(5) 0.3898(3) 0.0425(13) Uani d . 1 . . C
H20A 0.2845 0.1582 0.3895 0.051 Uiso calc R 1 . . H
C21A 0.0300(2) 0.0730(5) 0.1666(2) 0.0310(11) Uani d . 1 . . C
C22A 0.0280(2) -0.0576(5) 0.1544(3) 0.0403(12) Uani d . 1 . . C
H22A 0.0613 -0.1088 0.1785 0.048 Uiso calc R 1 . . H
C23A -0.0218(3) -0.1133(6) 0.1076(3) 0.0512(15) Uani d . 1 . . C
H23A -0.0217 -0.2010 0.1000 0.061 Uiso calc R 1 . . H
C24A -0.0709(3) -0.0404(7) 0.0727(3) 0.0623(18) Uani d . 1 . . C
H24A -0.1044 -0.0775 0.0403 0.075 Uiso calc R 1 . . H
C25A -0.0712(3) 0.0891(7) 0.0852(4) 0.076(2) Uani d . 1 . . C
H25A -0.1060 0.1386 0.0624 0.091 Uiso calc R 1 . . H
C26A -0.0201(3) 0.1468(6) 0.1316(3) 0.0586(16) Uani d . 1 . . C
H26A -0.0200 0.2346 0.1386 0.070 Uiso calc R 1 . . H
O1B 0.35396(15) 1.0064(3) 0.49269(16) 0.0328(8) Uani d . 1 . . O
O2B 0.40953(16) 1.0017(3) 0.44279(17) 0.0387(8) Uani d . 1 . . O
C1B 0.2935(2) 0.8593(4) 0.4112(2) 0.0246(10) Uani d . 1 . . C
C2B 0.2271(2) 0.8487(4) 0.3799(2) 0.0323(11) Uani d . 1 . . C
H2B 0.1912 0.8573 0.4094 0.039 Uiso calc R 1 . . H
C3B 0.2151(2) 0.8253(5) 0.3045(3) 0.0401(13) Uani d . 1 . . C
H3B 0.1710 0.8149 0.2836 0.048 Uiso calc R 1 . . H
C4B 0.2675(3) 0.8175(5) 0.2604(3) 0.0476(14) Uani d . 1 . . C
H4B 0.2586 0.8024 0.2096 0.057 Uiso calc R 1 . . H
C5B 0.3340(3) 0.8318(5) 0.2906(3) 0.0387(12) Uani d . 1 . . C
H5B 0.3693 0.8278 0.2600 0.046 Uiso calc R 1 . . H
C6B 0.3472(2) 0.8518(4) 0.3661(2) 0.0267(10) Uani d . 1 . . C
C7B 0.4153(2) 0.8748(4) 0.4093(2) 0.0283(10) Uani d . 1 . . C
C8B 0.4244(2) 0.7823(4) 0.4747(2) 0.0258(10) Uani d . 1 . . C
C9B 0.4802(2) 0.7077(5) 0.4953(3) 0.0343(12) Uani d . 1 . . C
H9B 0.5170 0.7067 0.4666 0.041 Uiso calc R 1 . . H
C10B 0.4809(2) 0.6348(5) 0.5588(3) 0.0395(12) Uani d . 1 . . C
H10B 0.5181 0.5833 0.5724 0.047 Uiso calc R 1 . . H
C11B 0.4278(3) 0.6370(5) 0.6024(3) 0.0417(13) Uani d . 1 . . C
H11B 0.4290 0.5870 0.6451 0.050 Uiso calc R 1 . . H
C12B 0.3718(2) 0.7142(5) 0.5827(2) 0.0334(11) Uani d . 1 . . C
H12B 0.3358 0.7168 0.6125 0.040 Uiso calc R 1 . . H
C13B 0.3704(2) 0.7867(4) 0.5186(2) 0.0261(10) Uani d . 1 . . C
C14B 0.3174(2) 0.8836(4) 0.4922(2) 0.0280(10) Uani d . 1 . . C
C15B 0.2619(2) 0.9033(4) 0.5433(2) 0.0304(11) Uani d . 1 . . C
C16B 0.2549(3) 1.0144(5) 0.5836(3) 0.0428(13) Uani d . 1 . . C
H16B 0.2853 1.0809 0.5794 0.051 Uiso calc R 1 . . H
C17B 0.2038(3) 1.0274(6) 0.6296(3) 0.0551(16) Uani d . 1 . . C
H17B 0.1998 1.1030 0.6558 0.066 Uiso calc R 1 . . H
C18B 0.1588(3) 0.9312(7) 0.6375(3) 0.0540(16) Uani d . 1 . . C
H18B 0.1246 0.9406 0.6693 0.065 Uiso calc R 1 . . H
C19B 0.1644(3) 0.8192(5) 0.5978(3) 0.0456(14) Uani d . 1 . . C
H19B 0.1334 0.7538 0.6021 0.055 Uiso calc R 1 . . H
C20B 0.2160(2) 0.8047(5) 0.5517(3) 0.0374(12) Uani d . 1 . . C
H20B 0.2202 0.7286 0.5261 0.045 Uiso calc R 1 . . H
C21B 0.4742(2) 0.8850(5) 0.3612(2) 0.0314(11) Uani d . 1 . . C
C22B 0.4915(2) 0.7789(5) 0.3203(3) 0.0420(13) Uani d . 1 . . C
H22B 0.4675 0.7033 0.3239 0.050 Uiso calc R 1 . . H
C23B 0.5436(3) 0.7847(5) 0.2748(3) 0.0482(14) Uani d . 1 . . C
H23B 0.5547 0.7129 0.2481 0.058 Uiso calc R 1 . . H
C24B 0.5792(3) 0.8954(6) 0.2685(3) 0.0520(15) Uani d . 1 . . C
H24B 0.6134 0.9000 0.2364 0.062 Uiso calc R 1 . . H
C25B 0.5639(3) 0.9997(6) 0.3101(3) 0.0509(14) Uani d . 1 . . C
H25B 0.5889 1.0743 0.3073 0.061 Uiso calc R 1 . . H
C26B 0.5116(2) 0.9945(5) 0.3559(3) 0.0415(13) Uani d . 1 . . C
H26B 0.5016 1.0658 0.3836 0.050 Uiso calc R 1 . . H

loop_
_atom_site_aniso_label
_atom_site_aniso_U_11
_atom_site_aniso_U_22
_atom_site_aniso_U_33
_atom_site_aniso_U_12
_atom_site_aniso_U_13
_atom_site_aniso_U_23
O1A 0.0329(17) 0.0181(17) 0.0351(18) 0.0008(13) 0.0015(14) 0.0012(13)
O2A 0.0376(19) 0.0261(18) 0.0413(19) 0.0023(15) -0.0057(15) 0.0055(15)
C1A 0.025(2) 0.019(2) 0.029(2) 0.0064(19) 0.0062(19) -0.0002(19)
C2A 0.031(3) 0.031(3) 0.029(3) 0.006(2) 0.001(2) 0.006(2)
C3A 0.043(3) 0.043(3) 0.028(3) 0.011(3) 0.013(2) 0.008(2)
C4A 0.038(3) 0.042(3) 0.045(3) -0.001(2) 0.018(2) 0.010(3)
C5A 0.029(3) 0.036(3) 0.039(3) -0.006(2) 0.012(2) -0.002(2)
C6A 0.018(2) 0.020(2) 0.033(2) -0.0002(18) 0.0046(19) -0.0008(19)
C7A 0.036(3) 0.021(3) 0.032(3) 0.000(2) 0.003(2) 0.004(2)
C8A 0.033(3) 0.024(3) 0.026(2) 0.001(2) 0.011(2) 0.0043(19)
C9A 0.048(3) 0.041(3) 0.033(3) -0.007(2) 0.013(2) -0.007(2)
C10A 0.054(4) 0.057(4) 0.053(3) -0.008(3) 0.028(3) -0.016(3)
C11A 0.040(3) 0.059(4) 0.067(4) -0.001(3) 0.034(3) -0.013(3)
C12A 0.033(3) 0.033(3) 0.059(3) -0.004(2) 0.014(2) -0.009(3)
C13A 0.025(2) 0.021(2) 0.034(3) 0.0037(19) 0.007(2) 0.004(2)
C14A 0.023(2) 0.021(2) 0.036(3) 0.0064(19) 0.005(2) 0.003(2)
C15A 0.029(3) 0.026(3) 0.035(3) 0.000(2) 0.012(2) -0.001(2)
C16A 0.044(3) 0.023(3) 0.046(3) 0.002(2) 0.006(2) 0.002(2)
C17A 0.050(3) 0.032(3) 0.055(3) -0.009(3) 0.007(3) -0.014(3)
C18A 0.039(3) 0.049(4) 0.050(3) -0.014(3) -0.003(3) -0.019(3)
C19A 0.034(3) 0.048(4) 0.062(4) -0.008(3) -0.003(3) -0.004(3)
C20A 0.038(3) 0.029(3) 0.059(3) 0.001(2) 0.000(3) 0.004(3)
C21A 0.027(3) 0.036(3) 0.030(3) -0.004(2) 0.002(2) 0.003(2)
C22A 0.029(3) 0.047(3) 0.044(3) -0.004(2) -0.003(2) 0.000(2)
C23A 0.051(3) 0.063(4) 0.039(3) -0.021(3) 0.002(3) -0.006(3)
C24A 0.060(4) 0.077(5) 0.045(3) -0.027(4) -0.017(3) 0.007(3)
C25A 0.059(4) 0.084(6) 0.079(5) 0.003(4) -0.031(4) 0.016(4)
C26A 0.053(4) 0.051(4) 0.068(4) 0.004(3) -0.016(3) 0.012(3)
O1B 0.0371(19) 0.0271(18) 0.0359(18) 0.0000(15) 0.0131(15) -0.0093(14)
O2B 0.044(2) 0.0300(19) 0.044(2) -0.0041(16) 0.0150(16) -0.0064(15)
C1B 0.034(3) 0.015(2) 0.024(2) 0.0062(19) 0.001(2) 0.0006(18)
C2B 0.031(3) 0.030(3) 0.035(3) 0.008(2) 0.000(2) -0.003(2)
C3B 0.035(3) 0.054(3) 0.030(3) 0.004(2) -0.008(2) -0.004(2)
C4B 0.050(3) 0.069(4) 0.023(3) 0.001(3) -0.003(2) 0.000(3)
C5B 0.042(3) 0.045(3) 0.029(3) -0.001(2) 0.007(2) 0.002(2)
C6B 0.039(3) 0.018(2) 0.023(2) 0.003(2) 0.006(2) -0.0010(18)
C7B 0.030(3) 0.025(3) 0.029(2) 0.000(2) 0.001(2) -0.005(2)
C8B 0.028(2) 0.022(2) 0.027(2) -0.005(2) -0.001(2) -0.0047(19)
C9B 0.023(2) 0.044(3) 0.037(3) 0.002(2) 0.006(2) -0.002(2)
C10B 0.034(3) 0.038(3) 0.046(3) 0.011(2) -0.001(2) 0.002(2)
C11B 0.048(3) 0.045(3) 0.030(3) 0.009(3) -0.004(2) 0.007(2)
C12B 0.036(3) 0.041(3) 0.024(2) 0.000(2) 0.003(2) 0.000(2)
C13B 0.027(2) 0.031(3) 0.020(2) -0.003(2) -0.0012(19) -0.0132(19)
C14B 0.037(3) 0.020(2) 0.028(2) 0.000(2) 0.005(2) -0.0061(19)
C15B 0.038(3) 0.032(3) 0.021(2) 0.009(2) 0.001(2) 0.001(2)
C16B 0.042(3) 0.047(3) 0.039(3) 0.007(3) 0.002(2) -0.017(3)
C17B 0.056(4) 0.069(4) 0.043(3) 0.007(3) 0.021(3) -0.026(3)
C18B 0.045(3) 0.092(5) 0.027(3) 0.023(3) 0.012(2) 0.004(3)
C19B 0.038(3) 0.057(4) 0.042(3) 0.004(3) 0.006(3) 0.013(3)
C20B 0.039(3) 0.038(3) 0.037(3) 0.004(2) 0.010(2) 0.004(2)
C21B 0.029(3) 0.041(3) 0.024(2) 0.001(2) 0.002(2) -0.003(2)
C22B 0.038(3) 0.042(3) 0.048(3) -0.003(2) 0.014(3) -0.008(3)
C23B 0.043(3) 0.051(4) 0.053(3) 0.000(3) 0.015(3) -0.002(3)
C24B 0.039(3) 0.073(4) 0.046(3) 0.006(3) 0.014(3) 0.013(3)
C25B 0.045(3) 0.048(4) 0.061(4) -0.007(3) 0.014(3) 0.000(3)
C26B 0.039(3) 0.043(3) 0.044(3) -0.005(3) 0.010(2) -0.004(2)

loop_
_atom_type_symbol
_atom_type_description
_atom_type_scat_dispersion_real
_atom_type_scat_dispersion_imag
_atom_type_scat_source
C C 0.0033 0.0016 'International Tables Vol C Tables 4.2.6.8 and 6.1.1.4'
H H 0.0000 0.0000 'International Tables Vol C Tables 4.2.6.8 and 6.1.1.4'
O O 0.0106 0.0060 'International Tables Vol C Tables 4.2.6.8 and 6.1.1.4'

loop_
_geom_angle_atom_site_label_1
_geom_angle_atom_site_label_2
_geom_angle_atom_site_label_3
_geom_angle
C14A O1A O2A 111.4(3)
C7A O2A O1A 110.8(3)
C2A C1A C6A 120.0(4)
C2A C1A C14A 127.8(4)
C6A C1A C14A 111.9(4)
C1A C2A C3A 120.2(4)
C1A C2A H2A 119.9
C3A C2A H2A 119.9
C4A C3A C2A 119.7(4)
C4A C3A H3A 120.2
C2A C3A H3A 120.2
C3A C4A C5A 121.2(5)
C3A C4A H4A 119.4
C5A C4A H4A 119.4
C6A C5A C4A 119.0(4)
C6A C5A H5A 120.5
C4A C5A H5A 120.5
C5A C6A C1A 119.9(4)
C5A C6A C7A 126.9(4)
C1A C6A C7A 112.9(4)
O2A C7A C21A 106.1(4)
O2A C7A C8A 104.8(3)
C21A C7A C8A 115.1(4)
O2A C7A C6A 104.3(3)
C21A C7A C6A 114.3(4)
C8A C7A C6A 111.0(4)
C13A C8A C9A 121.0(4)
C13A C8A C7A 112.6(4)
C9A C8A C7A 126.0(4)
C8A C9A C10A 118.6(5)
C8A C9A H9A 120.7
C10A C9A H9A 120.7
C11A C10A C9A 120.9(5)
C11A C10A H10A 119.5
C9A C10A H10A 119.5
C10A C11A C12A 120.2(5)
C10A C11A H11A 119.9
C12A C11A H11A 119.9
C13A C12A C11A 119.1(5)
C13A C12A H12A 120.4
C11A C12A H12A 120.4
C8A C13A C12A 120.2(4)
C8A C13A C14A 112.9(4)
C12A C13A C14A 126.5(4)
O1A C14A C1A 104.6(3)
O1A C14A C13A 104.9(3)
C1A C14A C13A 110.6(3)
O1A C14A C15A 105.3(3)
C1A C14A C15A 115.4(4)
C13A C14A C15A 114.8(4)
C16A C15A C20A 119.2(5)
C16A C15A C14A 123.1(4)
C20A C15A C14A 117.6(4)
C15A C16A C17A 120.3(5)
C15A C16A H16A 119.9
C17A C16A H16A 119.9
C18A C17A C16A 120.7(5)
C18A C17A H17A 119.7
C16A C17A H17A 119.7
C19A C18A C17A 119.3(5)
C19A C18A H18A 120.4
C17A C18A H18A 120.4
C18A C19A C20A 120.5(5)
C18A C19A H19A 119.7
C20A C19A H19A 119.7
C19A C20A C15A 120.0(5)
C19A C20A H20A 120.0
C15A C20A H20A 120.0
C26A C21A C22A 118.4(5)
C26A C21A C7A 123.5(5)
C22A C21A C7A 118.1(4)
C23A C22A C21A 121.8(5)
C23A C22A H22A 119.1
C21A C22A H22A 119.1
C24A C23A C22A 119.8(6)
C24A C23A H23A 120.1
C22A C23A H23A 120.1
C23A C24A C25A 119.7(6)
C23A C24A H24A 120.1
C25A C24A H24A 120.1
C24A C25A C26A 120.8(6)
C24A C25A H25A 119.6
C26A C25A H25A 119.6
C21A C26A C25A 119.4(6)
C21A C26A H26A 120.3
C25A C26A H26A 120.3
C14B O1B O2B 111.0(3)
C7B O2B O1B 111.5(3)
C2B C1B C6B 120.1(4)
C2B C1B C14B 127.6(4)
C6B C1B C14B 112.2(4)
C3B C2B C1B 119.3(4)
C3B C2B H2B 120.3
C1B C2B H2B 120.3
C4B C3B C2B 120.6(5)
C4B C3B H3B 119.7
C2B C3B H3B 119.7
C3B C4B C5B 120.7(5)
C3B C4B H4B 119.7
C5B C4B H4B 119.7
C6B C5B C4B 119.6(4)
C6B C5B H5B 120.2
C4B C5B H5B 120.2
C5B C6B C1B 119.5(4)
C5B C6B C7B 127.9(4)
C1B C6B C7B 112.4(4)
O2B C7B C21B 105.1(3)
O2B C7B C6B 104.9(3)
C21B C7B C6B 114.4(3)
O2B C7B C8B 105.6(3)
C21B C7B C8B 116.2(4)
C6B C7B C8B 109.6(4)
C9B C8B C13B 120.5(4)
C9B C8B C7B 127.3(4)
C13B C8B C7B 112.0(4)
C10B C9B C8B 119.2(4)
C10B C9B H9B 120.4
C8B C9B H9B 120.4
C11B C10B C9B 121.1(5)
C11B C10B H10B 119.4
C9B C10B H10B 119.4
C10B C11B C12B 120.0(5)
C10B C11B H11B 120.0
C12B C11B H11B 120.0
C13B C12B C11B 119.3(4)
C13B C12B H12B 120.3
C11B C12B H12B 120.3
C12B C13B C8B 119.9(4)
C12B C13B C14B 126.6(4)
C8B C13B C14B 113.2(4)
O1B C14B C13B 104.9(3)
O1B C14B C15B 105.1(3)
C13B C14B C15B 115.2(4)
O1B C14B C1B 105.3(3)
C13B C14B C1B 109.9(3)
C15B C14B C1B 115.2(4)
C16B C15B C20B 118.1(4)
C16B C15B C14B 123.1(4)
C20B C15B C14B 118.8(4)
C17B C16B C15B 120.9(5)
C17B C16B H16B 119.6
C15B C16B H16B 119.6
C18B C17B C16B 120.9(5)
C18B C17B H17B 119.5
C16B C17B H17B 119.5
C17B C18B C19B 119.4(5)
C17B C18B H18B 120.3
C19B C18B H18B 120.3
C20B C19B C18B 120.1(5)
C20B C19B H19B 120.0
C18B C19B H19B 120.0
C19B C20B C15B 120.5(5)
C19B C20B H20B 119.7
C15B C20B H20B 119.7
C26B C21B C22B 118.1(4)
C26B C21B C7B 123.1(4)
C22B C21B C7B 118.8(4)
C23B C22B C21B 120.8(5)
C23B C22B H22B 119.6
C21B C22B H22B 119.6
C24B C23B C22B 120.4(5)
C24B C23B H23B 119.8
C22B C23B H23B 119.8
C23B C24B C25B 119.3(5)
C23B C24B H24B 120.3
C25B C24B H24B 120.3
C24B C25B C26B 120.5(5)
C24B C25B H25B 119.8
C26B C25B H25B 119.8
C21B C26B C25B 120.8(5)
C21B C26B H26B 119.6
C25B C26B H26B 119.6

loop_
_geom_bond_atom_site_label_1
_geom_bond_atom_site_label_2
_geom_bond_site_symmetry_2
_geom_bond_distance
_geom_bond_publ_flag
O1A C14A . 1.476(5) yes
O1A O2A . 1.485(4) yes
O2A C7A . 1.477(5) yes
C1A C2A . 1.374(6) ?
C1A C6A . 1.394(6) ?
C1A C14A . 1.516(6) ?
C2A C3A . 1.381(6) ?
C2A H2A . 0.9300 ?
C3A C4A . 1.367(7) ?
C3A H3A . 0.9300 ?
C4A C5A . 1.388(6) ?
C4A H4A . 0.9300 ?
C5A C6A . 1.383(6) ?
C5A H5A . 0.9300 ?
C6A C7A . 1.518(6) ?
C7A C21A . 1.509(6) ?
C7A C8A . 1.513(6) ?
C8A C13A . 1.377(6) ?
C8A C9A . 1.377(6) ?
C9A C10A . 1.392(7) ?
C9A H9A . 0.9300 ?
C10A C11A . 1.366(7) ?
C10A H10A . 0.9300 ?
C11A C12A . 1.389(7) ?
C11A H11A . 0.9300 ?
C12A C13A . 1.385(6) ?
C12A H12A . 0.9300 ?
C13A C14A . 1.520(6) ?
C14A C15A . 1.521(6) ?
C15A C16A . 1.368(6) ?
C15A C20A . 1.391(6) ?
C16A C17A . 1.378(7) ?
C16A H16A . 0.9300 ?
C17A C18A . 1.377(7) ?
C17A H17A . 0.9300 ?
C18A C19A . 1.368(7) ?
C18A H18A . 0.9300 ?
C19A C20A . 1.380(7) ?
C19A H19A . 0.9300 ?
C20A H20A . 0.9300 ?
C21A C26A . 1.369(7) ?
C21A C22A . 1.389(7) ?
C22A C23A . 1.370(7) ?
C22A H22A . 0.9300 ?
C23A C24A . 1.351(8) ?
C23A H23A . 0.9300 ?
C24A C25A . 1.378(9) ?
C24A H24A . 0.9300 ?
C25A C26A . 1.396(8) ?
C25A H25A . 0.9300 ?
C26A H26A . 0.9300 ?
O1B C14B . 1.478(5) yes
O1B O2B . 1.483(4) yes
O2B C7B . 1.471(5) yes
C1B C2B . 1.390(6) ?
C1B C6B . 1.399(6) ?
C1B C14B . 1.516(6) ?
C2B C3B . 1.380(6) ?
C2B H2B . 0.9300 ?
C3B C4B . 1.365(7) ?
C3B H3B . 0.9300 ?
C4B C5B . 1.390(7) ?
C4B H4B . 0.9300 ?
C5B C6B . 1.379(6) ?
C5B H5B . 0.9300 ?
C6B C7B . 1.519(6) ?
C7B C21B . 1.518(6) ?
C7B C8B . 1.524(6) ?
C8B C9B . 1.381(6) ?
C8B C13B . 1.386(6) ?
C9B C10B . 1.376(6) ?
C9B H9B . 0.9300 ?
C10B C11B . 1.367(7) ?
C10B H10B . 0.9300 ?
C11B C12B . 1.395(6) ?
C11B H11B . 0.9300 ?
C12B C13B . 1.382(6) ?
C12B H12B . 0.9300 ?
C13B C14B . 1.510(6) ?
C14B C15B . 1.511(6) ?
C15B C16B . 1.387(6) ?
C15B C20B . 1.394(6) ?
C16B C17B . 1.371(7) ?
C16B H16B . 0.9300 ?
C17B C18B . 1.364(8) ?
C17B H17B . 0.9300 ?
C18B C19B . 1.386(8) ?
C18B H18B . 0.9300 ?
C19B C20B . 1.381(7) ?
C19B H19B . 0.9300 ?
C20B H20B . 0.9300 ?
C21B C26B . 1.376(6) ?
C21B C22B . 1.395(6) ?
C22B C23B . 1.376(7) ?
C22B H22B . 0.9300 ?
C23B C24B . 1.370(8) ?
C23B H23B . 0.9300 ?
C24B C25B . 1.376(8) ?
C24B H24B . 0.9300 ?
C25B C26B . 1.382(7) ?
C25B H25B . 0.9300 ?
C26B H26B . 0.9300 ?

loop_
_geom_hbond_atom_site_label_D
_geom_hbond_atom_site_label_H
_geom_hbond_atom_site_label_A
_geom_hbond_site_symmetry_A
_geom_hbond_distance_DH
_geom_hbond_distance_HA
_geom_hbond_distance_DA
_geom_hbond_angle_DHA
_geom_hbond_publ_flag
C16A H16A O1A 1_555 0.93 2.31 2.678(5) 103 yes
C16B H16B O1B 1_555 0.93 2.30 2.667(6) 103 yes
C17B H17B O1A 4_576 0.93 2.58 3.299(6) 134 yes
C26A H26A O2A 1_555 0.93 2.33 2.689(7) 102 yes
C26B H26B O2B 1_555 0.93 2.29 2.666(6) 103 yes

loop_
_geom_torsion_atom_site_label_1
_geom_torsion_atom_site_label_2
_geom_torsion_atom_site_label_3
_geom_torsion_atom_site_label_4
_geom_torsion
C14A O1A O2A C7A -0.3(4)
C6A C1A C2A C3A 0.8(6)
C14A C1A C2A C3A 174.4(4)
C1A C2A C3A C4A -0.9(7)
C2A C3A C4A C5A -0.2(7)
C3A C4A C5A C6A 1.4(7)
C4A C5A C6A C1A -1.5(7)
C4A C5A C6A C7A -174.6(4)
C2A C1A C6A C5A 0.4(6)
C14A C1A C6A C5A -174.1(4)
C2A C1A C6A C7A 174.4(4)
C14A C1A C6A C7A -0.2(5)
O1A O2A C7A C21A 179.6(3)
O1A O2A C7A C8A -58.2(4)
O1A O2A C7A C6A 58.6(4)
C5A C6A C7A O2A 114.0(5)
C1A C6A C7A O2A -59.4(4)
C5A C6A C7A C21A -1.3(6)
C1A C6A C7A C21A -174.8(4)
C5A C6A C7A C8A -133.6(5)
C1A C6A C7A C8A 52.9(5)
O2A C7A C8A C13A 60.2(4)
C21A C7A C8A C13A 176.4(4)
C6A C7A C8A C13A -51.8(5)
O2A C7A C8A C9A -111.7(5)
C21A C7A C8A C9A 4.4(6)
C6A C7A C8A C9A 136.3(5)
C13A C8A C9A C10A 1.7(7)
C7A C8A C9A C10A 172.9(5)
C8A C9A C10A C11A -1.4(8)
C9A C10A C11A C12A 0.9(9)
C10A C11A C12A C13A -0.6(8)
C9A C8A C13A C12A -1.4(7)
C7A C8A C13A C12A -173.8(4)
C9A C8A C13A C14A 170.8(4)
C7A C8A C13A C14A -1.5(5)
C11A C12A C13A C8A 0.9(7)
C11A C12A C13A C14A -170.2(5)
O2A O1A C14A C1A -58.7(4)
O2A O1A C14A C13A 57.7(4)
O2A O1A C14A C15A 179.2(3)
C2A C1A C14A O1A -114.5(5)
C6A C1A C14A O1A 59.5(4)
C2A C1A C14A C13A 133.0(4)
C6A C1A C14A C13A -52.9(5)
C2A C1A C14A C15A 0.7(6)
C6A C1A C14A C15A 174.7(4)
C8A C13A C14A O1A -57.7(4)
C12A C13A C14A O1A 114.0(5)
C8A C13A C14A C1A 54.5(5)
C12A C13A C14A C1A -133.9(5)
C8A C13A C14A C15A -172.8(4)
C12A C13A C14A C15A -1.2(6)
O1A C14A C15A C16A -6.2(6)
C1A C14A C15A C16A -121.0(5)
C13A C14A C15A C16A 108.7(5)
O1A C14A C15A C20A 176.6(4)
C1A C14A C15A C20A 61.9(5)
C13A C14A C15A C20A -68.5(5)
C20A C15A C16A C17A -2.1(7)
C14A C15A C16A C17A -179.2(4)
C15A C16A C17A C18A 0.5(8)
C16A C17A C18A C19A 1.3(8)
C17A C18A C19A C20A -1.5(8)
C18A C19A C20A C15A -0.2(8)
C16A C15A C20A C19A 2.0(7)
C14A C15A C20A C19A 179.2(4)
O2A C7A C21A C26A -1.0(6)
C8A C7A C21A C26A -116.4(5)
C6A C7A C21A C26A 113.3(5)
O2A C7A C21A C22A 177.9(4)
C8A C7A C21A C22A 62.5(5)
C6A C7A C21A C22A -67.8(5)
C26A C21A C22A C23A 1.0(8)
C7A C21A C22A C23A -177.9(4)
C21A C22A C23A C24A -0.6(8)
C22A C23A C24A C25A -1.0(9)
C23A C24A C25A C26A 2.2(10)
C22A C21A C26A C25A 0.2(8)
C7A C21A C26A C25A 179.1(5)
C24A C25A C26A C21A -1.8(10)
C14B O1B O2B C7B -2.8(4)
C6B C1B C2B C3B 2.7(7)
C14B C1B C2B C3B -179.5(4)
C1B C2B C3B C4B -2.5(7)
C2B C3B C4B C5B 0.5(8)
C3B C4B C5B C6B 1.2(8)
C4B C5B C6B C1B -0.9(7)
C4B C5B C6B C7B -177.4(5)
C2B C1B C6B C5B -1.0(6)
C14B C1B C6B C5B -179.1(4)
C2B C1B C6B C7B 176.0(4)
C14B C1B C6B C7B -2.1(5)
O1B O2B C7B C21B -179.3(3)
O1B O2B C7B C6B 59.8(4)
O1B O2B C7B C8B -56.0(4)
C5B C6B C7B O2B 119.0(5)
C1B C6B C7B O2B -57.7(4)
C5B C6B C7B C21B 4.4(7)
C1B C6B C7B C21B -172.3(4)
C5B C6B C7B C8B -128.1(5)
C1B C6B C7B C8B 55.2(5)
O2B C7B C8B C9B -115.5(5)
C21B C7B C8B C9B 0.5(6)
C6B C7B C8B C9B 132.0(5)
O2B C7B C8B C13B 59.3(4)
C21B C7B C8B C13B 175.3(4)
C6B C7B C8B C13B -53.1(5)
C13B C8B C9B C10B 1.9(7)
C7B C8B C9B C10B 176.3(4)
C8B C9B C10B C11B -1.2(7)
C9B C10B C11B C12B -0.2(8)
C10B C11B C12B C13B 0.8(7)
C11B C12B C13B C8B -0.1(7)
C11B C12B C13B C14B -174.3(4)
C9B C8B C13B C12B -1.2(6)
C7B C8B C13B C12B -176.5(4)
C9B C8B C13B C14B 173.7(4)
C7B C8B C13B C14B -1.5(5)
O2B O1B C14B C13B 59.5(4)
O2B O1B C14B C15B -178.6(3)
O2B O1B C14B C1B -56.5(4)
C12B C13B C14B O1B 116.7(5)
C8B C13B C14B O1B -57.9(4)
C12B C13B C14B C15B 1.6(6)
C8B C13B C14B C15B -173.0(4)
C12B C13B C14B C1B -130.5(4)
C8B C13B C14B C1B 54.9(5)
C2B C1B C14B O1B -117.9(4)
C6B C1B C14B O1B 60.0(4)
C2B C1B C14B C13B 129.6(5)
C6B C1B C14B C13B -52.5(5)
C2B C1B C14B C15B -2.5(6)
C6B C1B C14B C15B 175.4(4)
O1B C14B C15B C16B -4.2(6)
C13B C14B C15B C16B 110.7(5)
C1B C14B C15B C16B -119.7(5)
O1B C14B C15B C20B 177.0(4)
C13B C14B C15B C20B -68.1(5)
C1B C14B C15B C20B 61.5(5)
C20B C15B C16B C17B -0.8(7)
C14B C15B C16B C17B -179.6(5)
C15B C16B C17B C18B 0.6(8)
C16B C17B C18B C19B -0.7(8)
C17B C18B C19B C20B 1.2(8)
C18B C19B C20B C15B -1.6(7)
C16B C15B C20B C19B 1.3(7)
C14B C15B C20B C19B -179.8(4)
O2B C7B C21B C26B 1.5(6)
C6B C7B C21B C26B 115.9(5)
C8B C7B C21B C26B -114.8(5)
O2B C7B C21B C22B -178.6(4)
C6B C7B C21B C22B -64.2(6)
C8B C7B C21B C22B 65.1(5)
C26B C21B C22B C23B -1.4(7)
C7B C21B C22B C23B 178.7(4)
C21B C22B C23B C24B -0.4(8)
C22B C23B C24B C25B 2.2(8)
C23B C24B C25B C26B -2.1(8)
C22B C21B C26B C25B 1.4(7)
C7B C21B C26B C25B -178.7(5)
C24B C25B C26B C21B 0.3(8)

loop_
_cod_related_entry_id
_cod_related_entry_database
_cod_related_entry_code
1 ChemSpider 146342
